data_4339377
loop_
_publ_author_name
'Park, Jaejoon'
'Hong, Seunghee'
'Moon, Dohyun'
'Park, Mira'
'Lee, Kyungjin'
'Kang, Sangmi'
'Zou, Yang'
'John, Rohith P.'
'Kim, Ghyung Hwa'
'Lah, Myoung Soo'

_publ_section_title
;
 Porous metal-organic frameworks based on metal-organic polyhedra with
 nanosized cavities as supramolecular building blocks: two-fold
 interpenetrating primitive cubic networks of [Cu6L8]12+ nanocages.
;
_journal_issue 24
_journal_name_full 'Inorganic chemistry'
_journal_page_first 10208
_journal_page_last 10213
_journal_paper_doi 10.1021/ic7013623
_journal_volume 46
_journal_year 2007
_chemical_formula_sum 'C432 H384 Cu12 N120 O120'
_chemical_formula_weight 9939.07
_chemical_name_systematic
; 
 ? 
;
_space_group_IT_number 219
_symmetry_cell_setting cubic
_symmetry_space_group_name_Hall 'F -4a 2 3'
_symmetry_space_group_name_H-M 'F -4 3 c'
_atom_sites_solution_hydrogens geom
_atom_sites_solution_primary direct
_atom_sites_solution_secondary difmap
_audit_creation_method SHELXL-97
_cell_angle_alpha 90.00
_cell_angle_beta 90.00
_cell_angle_gamma 90.00
_cell_formula_units_Z 8
_cell_length_a 55.983(7)
_cell_length_b 55.983(7)
_cell_length_c 55.983(7)
_cell_measurement_reflns_used 196477
_cell_measurement_temperature 100(2)
_cell_measurement_theta_max 30.05
_cell_measurement_theta_min 1.33
_cell_volume 175456(4)
_computing_cell_refinement HKL2000
_computing_data_collection 'PAL ADSC Quantum-210'
_computing_data_reduction HKL2000
_computing_molecular_graphics ORTEP3
_computing_publication_material WinGX
_computing_structure_refinement 'Bruker SHELXTL'
_computing_structure_solution 'Bruker SHELXTL'
_diffrn_ambient_temperature 100(2)
_diffrn_measured_fraction_theta_full 0.999
_diffrn_measured_fraction_theta_max 0.999
_diffrn_measurement_device_type 'CCD area detector'
_diffrn_measurement_method 'phi scans'
_diffrn_radiation_monochromator 'platinum coated silicon double crystal'
_diffrn_radiation_source PAL
_diffrn_radiation_type synchrotron
_diffrn_radiation_wavelength 0.74999
_diffrn_reflns_av_R_equivalents 0.0699
_diffrn_reflns_av_sigmaI/netI 0.0331
_diffrn_reflns_limit_h_max 52
_diffrn_reflns_limit_h_min -74
_diffrn_reflns_limit_k_max 69
_diffrn_reflns_limit_k_min -66
_diffrn_reflns_limit_l_max 74
_diffrn_reflns_limit_l_min -51
_diffrn_reflns_number 188089
_diffrn_reflns_theta_full 30.05
_diffrn_reflns_theta_max 30.05
_diffrn_reflns_theta_min 1.33
_exptl_absorpt_coefficient_mu 0.336
_exptl_absorpt_correction_T_max 0.9359
_exptl_absorpt_correction_T_min 0.9060
_exptl_absorpt_correction_type empirical
_exptl_absorpt_process_details HKL2000-scalepack
_exptl_crystal_colour purple
_exptl_crystal_density_diffrn 0.753
_exptl_crystal_density_method 'not measured'
_exptl_crystal_description block
_exptl_crystal_F_000 40992
_exptl_crystal_size_max 0.30
_exptl_crystal_size_mid 0.30
_exptl_crystal_size_min 0.20
_refine_diff_density_max 2.024
_refine_diff_density_min -0.379
_refine_diff_density_rms 0.089
_refine_ls_abs_structure_details 'Flack H D (1983), Acta Cryst. A39, 876-881'
_refine_ls_abs_structure_Flack 0.00
_refine_ls_extinction_coef 0.000066(7)
_refine_ls_extinction_expression Fc^*^=kFc[1+0.001xFc^2^\l^3^/sin(2\q)]^-1/4^
_refine_ls_extinction_method SHELXL
_refine_ls_goodness_of_fit_ref 1.029
_refine_ls_hydrogen_treatment mixed
_refine_ls_matrix_type full
_refine_ls_number_parameters 527
_refine_ls_number_reflns 18257
_refine_ls_number_restraints 0
_refine_ls_restrained_S_all 1.029
_refine_ls_R_factor_all 0.0790
_refine_ls_R_factor_gt 0.0659
_refine_ls_shift/su_max 0.001
_refine_ls_shift/su_mean 0.000
_refine_ls_structure_factor_coef Fsqd
_refine_ls_weighting_details 'calc w=1/[\s^2^(Fo^2^)+(0.1513P)^2^+0.0000P] where P=(Fo^2^+2Fc^2^)/3'
_refine_ls_weighting_scheme calc
_refine_ls_wR_factor_gt 0.2001
_refine_ls_wR_factor_ref 0.2091
_reflns_number_gt 13702
_reflns_number_total 18257
_reflns_threshold_expression >2sigma(I)
_cod_data_source_file ic7013623-file001.cif
_cod_data_source_block structure4
_cod_depositor_comments
;
The following automatic conversions were performed:

'_symmetry_cell_setting' value 'Cubic' changed to 'cubic' according
to
/usr/data/users/saulius/automatic-downloads/retrospective/ACS/lib/dictionaries/cif_core.dic
dictionary named 'cif_core.dic' version 2.4.2 from 2011-04-26.

Automatic conversion script
Id: cif_fix_values 2281 2013-09-26 08:29:07Z andrius 
;
_cod_original_cell_volume 175459(35)
_cod_original_sg_symbol_H-M F-43c
_cod_database_code 4339377

loop_
_symmetry_equiv_pos_as_xyz
'x, y, z'
'-x, -y, z'
'-x, y, -z'
'x, -y, -z'
'z, x, y'
'z, -x, -y'
'-z, -x, y'
'-z, x, -y'
'y, z, x'
'-y, z, -x'
'y, -z, -x'
'-y, -z, x'
'y+1/2, x+1/2, z+1/2'
'-y+1/2, -x+1/2, z+1/2'
'y+1/2, -x+1/2, -z+1/2'
'-y+1/2, x+1/2, -z+1/2'
'x+1/2, z+1/2, y+1/2'
'-x+1/2, z+1/2, -y+1/2'
'-x+1/2, -z+1/2, y+1/2'
'x+1/2, -z+1/2, -y+1/2'
'z+1/2, y+1/2, x+1/2'
'z+1/2, -y+1/2, -x+1/2'
'-z+1/2, y+1/2, -x+1/2'
'-z+1/2, -y+1/2, x+1/2'
'x, y+1/2, z+1/2'
'-x, -y+1/2, z+1/2'
'-x, y+1/2, -z+1/2'
'x, -y+1/2, -z+1/2'
'z, x+1/2, y+1/2'
'z, -x+1/2, -y+1/2'
'-z, -x+1/2, y+1/2'
'-z, x+1/2, -y+1/2'
'y, z+1/2, x+1/2'
'-y, z+1/2, -x+1/2'
'y, -z+1/2, -x+1/2'
'-y, -z+1/2, x+1/2'
'y+1/2, x+1, z+1'
'-y+1/2, -x+1, z+1'
'y+1/2, -x+1, -z+1'
'-y+1/2, x+1, -z+1'
'x+1/2, z+1, y+1'
'-x+1/2, z+1, -y+1'
'-x+1/2, -z+1, y+1'
'x+1/2, -z+1, -y+1'
'z+1/2, y+1, x+1'
'z+1/2, -y+1, -x+1'
'-z+1/2, y+1, -x+1'
'-z+1/2, -y+1, x+1'
'x+1/2, y, z+1/2'
'-x+1/2, -y, z+1/2'
'-x+1/2, y, -z+1/2'
'x+1/2, -y, -z+1/2'
'z+1/2, x, y+1/2'
'z+1/2, -x, -y+1/2'
'-z+1/2, -x, y+1/2'
'-z+1/2, x, -y+1/2'
'y+1/2, z, x+1/2'
'-y+1/2, z, -x+1/2'
'y+1/2, -z, -x+1/2'
'-y+1/2, -z, x+1/2'
'y+1, x+1/2, z+1'
'-y+1, -x+1/2, z+1'
'y+1, -x+1/2, -z+1'
'-y+1, x+1/2, -z+1'
'x+1, z+1/2, y+1'
'-x+1, z+1/2, -y+1'
'-x+1, -z+1/2, y+1'
'x+1, -z+1/2, -y+1'
'z+1, y+1/2, x+1'
'z+1, -y+1/2, -x+1'
'-z+1, y+1/2, -x+1'
'-z+1, -y+1/2, x+1'
'x+1/2, y+1/2, z'
'-x+1/2, -y+1/2, z'
'-x+1/2, y+1/2, -z'
'x+1/2, -y+1/2, -z'
'z+1/2, x+1/2, y'
'z+1/2, -x+1/2, -y'
'-z+1/2, -x+1/2, y'
'-z+1/2, x+1/2, -y'
'y+1/2, z+1/2, x'
'-y+1/2, z+1/2, -x'
'y+1/2, -z+1/2, -x'
'-y+1/2, -z+1/2, x'
'y+1, x+1, z+1/2'
'-y+1, -x+1, z+1/2'
'y+1, -x+1, -z+1/2'
'-y+1, x+1, -z+1/2'
'x+1, z+1, y+1/2'
'-x+1, z+1, -y+1/2'
'-x+1, -z+1, y+1/2'
'x+1, -z+1, -y+1/2'
'z+1, y+1, x+1/2'
'z+1, -y+1, -x+1/2'
'-z+1, y+1, -x+1/2'
'-z+1, -y+1, x+1/2'

loop_
_atom_site_label
_atom_site_type_symbol
_atom_site_fract_x
_atom_site_fract_y
_atom_site_fract_z
_atom_site_U_iso_or_equiv
_atom_site_adp_type
_atom_site_occupancy
_atom_site_symmetry_multiplicity
_atom_site_calc_flag
_atom_site_refinement_flags
Cu1 Cu 0.5000 1.0000 0.187459(8) 0.04433(13) Uani 1 2 d S
O1A O 0.55432(3) 0.88790(4) 0.14553(4) 0.0554(5) Uani 1 1 d .
O2A O 0.44280(3) 0.89734(4) 0.14988(4) 0.0528(5) Uani 1 1 d .
N1A N 0.52357(4) 0.97320(4) 0.18689(5) 0.0480(6) Uani 1 1 d .
N2A N 0.58206(4) 0.90859(4) 0.16623(4) 0.0455(5) Uani 1 1 d .
H2A H 0.5963 0.9151 0.1660 0.055 Uiso 1 1 calc R
N3A N 0.47331(4) 0.97537(4) 0.18923(5) 0.0446(5) Uani 1 1 d .
N4A N 0.41052(4) 0.91433(4) 0.16650(4) 0.0414(5) Uani 1 1 d .
H4A H 0.3956 0.9189 0.1645 0.050 Uiso 1 1 calc R
O3A O 0.5000 0.0000 0.14365(5) 0.0615(7) Uani 1 2 d S
N6A N 0.5000 1.0000 0.2500 0.0762(17) Uani 1 4 d S
O5A O 0.5000 1.0000 0.23067(6) 0.0694(8) Uani 1 2 d S
O6A O 0.53050(10) 1.00736(11) 0.24902(11) 0.0892(16) Uani 0.50 1 d P
C1A C 0.53997(5) 0.96995(5) 0.20352(5) 0.0471(6) Uani 1 1 d .
H1A H 0.5414 0.9817 0.2157 0.056 Uiso 1 1 calc R
C2A C 0.55528(5) 0.95051(5) 0.20424(5) 0.0470(6) Uani 1 1 d .
H2A1 H 0.5674 0.9495 0.2161 0.056 Uiso 1 1 calc R
C3A C 0.55275(5) 0.93305(4) 0.18775(5) 0.0424(5) Uani 1 1 d .
C4A C 0.53541(5) 0.93601(5) 0.17036(6) 0.0561(7) Uani 1 1 d .
H4A1 H 0.5334 0.9242 0.1583 0.067 Uiso 1 1 calc R
C5A C 0.52136(6) 0.95571(5) 0.17059(6) 0.0574(7) Uani 1 1 d .
H5A H 0.5094 0.9572 0.1587 0.069 Uiso 1 1 calc R
C6A C 0.56790(5) 0.91065(4) 0.18770(5) 0.0489(6) Uani 1 1 d .
H6A1 H 0.5786 0.9109 0.2018 0.059 Uiso 1 1 calc R
H6A2 H 0.5574 0.8965 0.1891 0.059 Uiso 1 1 calc R
C7A C 0.57441(5) 0.89715(5) 0.14664(5) 0.0470(6) Uani 1 1 d .
C8A C 0.59149(5) 0.89546(5) 0.12612(5) 0.0433(6) Uani 1 1 d .
C9A C 0.58866(5) 0.87687(5) 0.11054(5) 0.0432(6) Uani 1 1 d .
H9A H 0.5759 0.8659 0.1127 0.052 Uiso 1 1 calc R
C10A C 0.47355(5) 0.95848(4) 0.20593(5) 0.0464(6) Uani 1 1 d .
H10A H 0.4854 0.9591 0.2181 0.056 Uiso 1 1 calc R
C11A C 0.45722(5) 0.94008(5) 0.20627(5) 0.0463(6) Uani 1 1 d .
H11A H 0.4579 0.9283 0.2185 0.056 Uiso 1 1 calc R
C12A C 0.43999(4) 0.93882(4) 0.18893(4) 0.0376(5) Uani 1 1 d .
C13A C 0.43918(5) 0.95683(4) 0.17162(5) 0.0462(6) Uani 1 1 d .
H13A H 0.4275 0.9567 0.1593 0.055 Uiso 1 1 calc R
C14A C 0.45595(5) 0.97478(5) 0.17301(6) 0.0492(6) Uani 1 1 d .
H14A H 0.4551 0.9875 0.1618 0.059 Uiso 1 1 calc R
C15A C 0.42200(5) 0.91841(5) 0.18906(5) 0.0466(6) Uani 1 1 d .
H15A H 0.4303 0.9036 0.1940 0.056 Uiso 1 1 calc R
H15B H 0.4096 0.9219 0.2012 0.056 Uiso 1 1 calc R
C16A C 0.42190(5) 0.90373(5) 0.14852(5) 0.0425(5) Uani 1 1 d .
C17A C 0.40722(5) 0.89938(5) 0.12621(5) 0.0387(5) Uani 1 1 d .
C18A C 0.38761(5) 0.91329(5) 0.12006(5) 0.0403(5) Uani 1 1 d .
H18A H 0.3837 0.9270 0.1293 0.048 Uiso 1 1 calc R
Cu2 Cu 0.2500 0.936573(9) 0.2500 0.04660(14) Uani 1 2 d S
O1B O 0.29772(4) 0.88327(4) 0.13182(4) 0.0615(5) Uani 1 1 d .
O2B O 0.13601(4) 0.88847(4) 0.20082(3) 0.0585(5) Uani 1 1 d .
N1B N 0.26837(4) 0.93619(4) 0.21884(4) 0.0426(5) Uani 1 1 d .
N2B N 0.32056(4) 0.91149(5) 0.14911(4) 0.0495(5) Uani 1 1 d .
H2B H 0.3349 0.9150 0.1544 0.059 Uiso 1 1 calc R
N3B N 0.21921(4) 0.93571(4) 0.23153(4) 0.0432(5) Uani 1 1 d .
N4B N 0.15307(4) 0.91368(4) 0.17417(4) 0.0419(5) Uani 1 1 d .
H4B H 0.1578 0.9157 0.1593 0.050 Uiso 1 1 calc R
N5B N 0.2500 0.86538(9) 0.2500 0.273(7) Uani 1 2 d S
O3B O 0.2500 0.89099(5) 0.2500 0.0679(8) Uani 1 2 d S
N6B N 0.2500 1.0000 0.2500 0.097(2) Uani 1 4 d S
O5B O 0.2500 0.98014(5) 0.2500 0.0759(9) Uani 1 2 d S
O6B O 0.27610(11) 1.00033(13) 0.23771(12) 0.0992(18) Uani 0.50 1 d P
C1B C 0.28373(5) 0.91870(6) 0.21465(5) 0.0534(8) Uani 1 1 d .
H1B H 0.2869 0.9076 0.2271 0.064 Uiso 1 1 calc R
C2B C 0.29551(5) 0.91585(5) 0.19271(5) 0.0500(6) Uani 1 1 d .
H2B1 H 0.3066 0.9032 0.1904 0.060 Uiso 1 1 calc R
C3B C 0.29061(5) 0.93191(5) 0.17445(4) 0.0470(6) Uani 1 1 d .
C4B C 0.27494(6) 0.95033(6) 0.17939(5) 0.0560(8) Uani 1 1 d .
H4B1 H 0.2715 0.9620 0.1675 0.067 Uiso 1 1 calc R
C5B C 0.26443(5) 0.95173(6) 0.20153(5) 0.0522(7) Uani 1 1 d .
H5B H 0.2538 0.9646 0.2045 0.063 Uiso 1 1 calc R
C6B C 0.30246(5) 0.92987(5) 0.15022(4) 0.0502(6) Uani 1 1 d .
H6B1 H 0.2901 0.9264 0.1381 0.060 Uiso 1 1 calc R
H6B2 H 0.3098 0.9454 0.1461 0.060 Uiso 1 1 calc R
C7B C 0.31694(5) 0.88987(5) 0.14071(5) 0.0449(6) Uani 1 1 d .
C8B C 0.33733(5) 0.87233(5) 0.14290(5) 0.0415(6) Uani 1 1 d .
C9B C 0.33882(5) 0.85412(5) 0.12627(5) 0.0413(6) Uani 1 1 d .
H9B H 0.3273 0.8531 0.1138 0.050 Uiso 1 1 calc R
C10B C 0.20261(4) 0.95257(5) 0.23416(5) 0.0423(6) Uani 1 1 d .
H10B H 0.2054 0.9653 0.2451 0.051 Uiso 1 1 calc R
C11B C 0.18116(4) 0.95206(5) 0.22132(5) 0.0420(5) Uani 1 1 d .
H11B H 0.1693 0.9640 0.2237 0.050 Uiso 1 1 calc R
C12B C 0.17766(4) 0.93363(5) 0.20506(4) 0.0406(5) Uani 1 1 d .
C13B C 0.19480(5) 0.91661(6) 0.20296(6) 0.0545(7) Uani 1 1 d .
H13B H 0.1925 0.9036 0.1923 0.065 Uiso 1 1 calc R
C14B C 0.21503(5) 0.91796(6) 0.21587(5) 0.0545(8) Uani 1 1 d .
H14B H 0.2268 0.9059 0.2138 0.065 Uiso 1 1 calc R
C15B C 0.15488(4) 0.93367(5) 0.19078(5) 0.0477(6) Uani 1 1 d .
H15C H 0.1411 0.9331 0.2019 0.057 Uiso 1 1 calc R
H15D H 0.1539 0.9488 0.1817 0.057 Uiso 1 1 calc R
C16B C 0.14451(5) 0.89261(5) 0.18078(5) 0.0454(6) Uani 1 1 d .
C17B C 0.14490(5) 0.87347(5) 0.16183(5) 0.0443(6) Uani 1 1 d .
C18B C 0.12743(5) 0.85581(5) 0.16259(5) 0.0450(6) Uani 1 1 d .
H18B H 0.1160 0.8557 0.1752 0.054 Uiso 1 1 calc R
N1N N 0.56443(8) 0.80481(7) 0.13182(7) 0.0987(12) Uani 1 1 d .
O1N O 0.57218(4) 0.82548(4) 0.12963(4) 0.0682(6) Uani 1 1 d .
O2N O 0.55990(7) 0.79168(6) 0.11375(6) 0.1114(11) Uani 1 1 d .
O3N O 0.55614(16) 0.79925(12) 0.15203(9) 0.232(4) Uani 1 1 d .

loop_
_atom_site_aniso_label
_atom_site_aniso_U_11
_atom_site_aniso_U_22
_atom_site_aniso_U_33
_atom_site_aniso_U_23
_atom_site_aniso_U_13
_atom_site_aniso_U_12
Cu1 0.0343(2) 0.02636(19) 0.0723(3) 0.000 0.000 0.0027(2)
O1A 0.0407(10) 0.0500(11) 0.0754(13) -0.0106(10) 0.0046(9) -0.0004(8)
O2A 0.0383(10) 0.0614(12) 0.0588(12) -0.0066(9) -0.0076(8) 0.0019(8)
N1A 0.0378(11) 0.0348(11) 0.0715(16) 0.0000(10) -0.0038(10) 0.0063(9)
N2A 0.0396(11) 0.0378(11) 0.0591(14) -0.0032(10) 0.0056(10) 0.0060(8)
N3A 0.0362(11) 0.0294(10) 0.0681(15) 0.0027(10) -0.0055(10) 0.0049(8)
N4A 0.0372(10) 0.0400(11) 0.0471(12) -0.0048(9) -0.0022(9) -0.0054(8)
O3A 0.0639(17) 0.0599(16) 0.0608(16) 0.000 0.000 -0.012(2)
N6A 0.106(3) 0.106(3) 0.0163(19) 0.000 0.000 0.000
O5A 0.103(2) 0.0528(16) 0.0527(18) 0.000 0.000 -0.005(2)
O6A 0.077(3) 0.101(4) 0.090(4) -0.001(3) 0.003(3) -0.007(3)
C1A 0.0445(14) 0.0368(13) 0.0599(16) -0.0090(11) -0.0034(12) 0.0046(10)
C2A 0.0417(13) 0.0445(13) 0.0548(15) -0.0010(11) -0.0042(11) 0.0131(10)
C3A 0.0433(13) 0.0330(12) 0.0510(14) 0.0031(10) 0.0060(11) 0.0036(10)
C4A 0.0572(16) 0.0458(15) 0.0652(17) -0.0158(13) -0.0143(13) 0.0184(12)
C5A 0.0545(16) 0.0443(15) 0.0732(19) -0.0145(13) -0.0194(14) 0.0187(12)
C6A 0.0511(14) 0.0349(12) 0.0608(16) 0.0049(11) 0.0131(12) 0.0185(11)
C7A 0.0466(14) 0.0384(13) 0.0560(15) 0.0007(11) 0.0072(12) 0.0108(11)
C8A 0.0352(12) 0.0431(14) 0.0515(15) 0.0021(11) -0.0013(11) 0.0086(10)
C9A 0.0365(12) 0.0421(14) 0.0511(15) 0.0018(11) -0.0009(11) -0.0013(10)
C10A 0.0420(13) 0.0321(12) 0.0651(16) 0.0007(11) -0.0144(12) -0.0001(10)
C11A 0.0477(14) 0.0353(12) 0.0558(15) 0.0078(11) -0.0098(11) -0.0055(10)
C12A 0.0358(11) 0.0327(11) 0.0445(12) -0.0088(9) -0.0029(9) -0.0029(9)
C13A 0.0441(13) 0.0393(13) 0.0551(15) 0.0020(11) -0.0093(11) -0.0068(10)
C14A 0.0501(15) 0.0323(12) 0.0652(17) 0.0060(11) -0.0067(12) -0.0012(10)
C15A 0.0488(14) 0.0409(13) 0.0502(14) -0.0023(11) -0.0061(11) -0.0145(11)
C16A 0.0386(12) 0.0432(13) 0.0455(13) -0.0017(10) -0.0028(10) -0.0078(10)
C17A 0.0383(12) 0.0366(12) 0.0412(13) -0.0002(10) 0.0004(10) -0.0044(9)
C18A 0.0401(13) 0.0372(12) 0.0435(13) 0.0016(10) 0.0021(10) -0.0010(10)
Cu2 0.0265(2) 0.0830(3) 0.0303(2) 0.000 -0.0022(2) 0.000
O1B 0.0433(11) 0.0789(15) 0.0621(13) -0.0113(11) -0.0075(9) 0.0136(10)
O2B 0.0700(13) 0.0675(13) 0.0379(10) -0.0045(9) 0.0021(9) -0.0051(10)
N1B 0.0328(10) 0.0640(14) 0.0309(10) 0.0009(10) -0.0022(8) 0.0098(10)
N2B 0.0483(12) 0.0602(14) 0.0402(11) -0.0040(10) 0.0052(9) 0.0148(10)
N3B 0.0293(10) 0.0646(14) 0.0357(11) -0.0162(10) -0.0055(8) 0.0021(9)
N4B 0.0372(10) 0.0557(13) 0.0329(10) -0.0120(9) -0.0035(8) -0.0056(9)
N5B 0.311(14) 0.019(2) 0.49(2) 0.000 -0.096(17) 0.000
O3B 0.071(2) 0.0562(16) 0.077(2) 0.000 -0.015(2) 0.000
N6B 0.125(4) 0.041(3) 0.125(4) 0.000 0.000 0.000
O5B 0.086(2) 0.0418(16) 0.100(3) 0.000 -0.019(3) 0.000
O6B 0.094(4) 0.092(4) 0.112(5) -0.011(4) 0.038(3) 0.008(4)
C1B 0.0428(14) 0.084(2) 0.0339(13) 0.0127(13) 0.0058(11) 0.0270(14)
C2B 0.0534(15) 0.0628(17) 0.0337(12) 0.0056(11) 0.0041(11) 0.0241(13)
C3B 0.0521(15) 0.0554(15) 0.0335(12) 0.0042(11) -0.0037(10) 0.0176(12)
C4B 0.0706(19) 0.0627(17) 0.0347(13) 0.0093(12) 0.0085(12) 0.0319(15)
C5B 0.0527(16) 0.0589(16) 0.0449(15) 0.0001(12) 0.0030(12) 0.0254(13)
C6B 0.0581(16) 0.0613(16) 0.0311(12) 0.0059(11) 0.0043(11) 0.0219(13)
C7B 0.0451(14) 0.0534(15) 0.0360(12) -0.0008(11) 0.0080(10) 0.0045(11)
C8B 0.0418(13) 0.0441(14) 0.0384(13) 0.0010(10) 0.0042(10) 0.0000(11)
C9B 0.0383(13) 0.0441(14) 0.0415(13) -0.0048(10) -0.0056(10) -0.0026(11)
C10B 0.0252(11) 0.0594(15) 0.0424(13) -0.0142(11) -0.0053(9) 0.0002(10)
C11B 0.0308(11) 0.0569(15) 0.0384(12) -0.0170(11) -0.0040(9) 0.0057(10)
C12B 0.0303(11) 0.0560(15) 0.0356(11) -0.0135(10) -0.0018(9) -0.0009(10)
C13B 0.0386(13) 0.0676(19) 0.0574(16) -0.0282(14) -0.0086(12) 0.0120(13)
C14B 0.0371(13) 0.0645(19) 0.0619(17) -0.0257(14) -0.0078(12) 0.0181(12)
C15B 0.0346(12) 0.0635(16) 0.0450(13) -0.0159(12) -0.0053(10) -0.0043(11)
C16B 0.0417(13) 0.0579(16) 0.0366(12) -0.0050(11) -0.0011(10) -0.0022(11)
C17B 0.0469(14) 0.0476(15) 0.0383(13) -0.0020(11) -0.0036(11) -0.0014(11)
C18B 0.0462(15) 0.0501(15) 0.0386(13) 0.0026(11) -0.0029(11) 0.0034(12)
N1N 0.126(3) 0.089(2) 0.081(2) 0.0015(19) -0.019(2) -0.041(2)
O1N 0.0893(16) 0.0564(13) 0.0589(13) -0.0068(9) 0.0124(11) -0.0301(12)
O2N 0.139(3) 0.095(2) 0.101(2) -0.0208(18) -0.005(2) -0.039(2)
O3N 0.381(10) 0.211(6) 0.104(3) 0.039(4) -0.017(5) -0.183(7)

loop_
_atom_type_symbol
_atom_type_description
_atom_type_scat_dispersion_real
_atom_type_scat_dispersion_imag
_atom_type_scat_source
C C 0.0033 0.0016 'International Tables Vol C Tables 4.2.6.8 and 6.1.1.4'
H H 0.0000 0.0000 'International Tables Vol C Tables 4.2.6.8 and 6.1.1.4'
N N 0.0061 0.0033 'International Tables Vol C Tables 4.2.6.8 and 6.1.1.4'
O O 0.0106 0.0060 'International Tables Vol C Tables 4.2.6.8 and 6.1.1.4'
Cu Cu 0.3201 1.2651 'International Tables Vol C Tables 4.2.6.8 and 6.1.1.4'

loop_
_geom_angle_atom_site_label_1
_geom_angle_atom_site_label_2
_geom_angle_atom_site_label_3
_geom_angle
_geom_angle_site_symmetry_1
_geom_angle_site_symmetry_3
N1A Cu1 N1A 178.18(17) . 2_675
N1A Cu1 N3A 91.43(8) . 2_675
N1A Cu1 N3A 88.66(9) 2_675 2_675
N1A Cu1 N3A 88.66(9) . .
N1A Cu1 N3A 91.43(8) 2_675 .
N3A Cu1 N3A 174.40(16) 2_675 .
N1A Cu1 O5A 90.91(8) . .
N1A Cu1 O5A 90.91(8) 2_675 .
N3A Cu1 O5A 87.20(8) 2_675 .
N3A Cu1 O5A 87.20(8) . .
C1A N1A C5A 116.2(2) . .
C1A N1A Cu1 123.5(2) . .
C5A N1A Cu1 119.82(19) . .
C7A N2A C6A 122.9(2) . .
C10A N3A C14A 118.0(2) . .
C10A N3A Cu1 120.57(18) . .
C14A N3A Cu1 121.30(19) . .
C16A N4A C15A 121.5(2) . .
O5A N6A O5A 180.000(2) 15_465 .
O5A N6A O6A 91.8(2) 15_465 .
O5A N6A O6A 88.2(2) . .
O5A N6A O6A 91.8(2) 15_465 2_675
O5A N6A O6A 88.2(2) . 2_675
O6A N6A O6A 176.4(4) . 2_675
O5A N6A O6A 88.2(2) 15_465 15_465
O5A N6A O6A 91.8(2) . 15_465
O6A N6A O6A 90.056(14) . 15_465
O6A N6A O6A 90.055(14) 2_675 15_465
O5A N6A O6A 88.2(2) 15_465 16_655
O5A N6A O6A 91.8(2) . 16_655
O6A N6A O6A 90.056(14) . 16_655
O6A N6A O6A 90.055(14) 2_675 16_655
O6A N6A O6A 176.4(4) 15_465 16_655
N6A O5A Cu1 180.0 . .
N1A C1A C2A 124.0(3) . .
C3A C2A C1A 118.8(3) . .
C2A C3A C4A 117.9(2) . .
C2A C3A C6A 122.8(2) . .
C4A C3A C6A 119.4(2) . .
C5A C4A C3A 119.8(3) . .
N1A C5A C4A 123.1(3) . .
N2A C6A C3A 112.0(2) . .
O1A C7A N2A 122.0(3) . .
O1A C7A C8A 121.0(3) . .
N2A C7A C8A 117.0(2) . .
C9A C8A C9A 119.7(3) . 78_566
C9A C8A C7A 117.6(3) . .
C9A C8A C7A 122.6(2) 78_566 .
C8A C9A C8A 120.3(3) . 60_664
N3A C10A C11A 122.3(2) . .
C12A C11A C10A 119.7(2) . .
C11A C12A C13A 118.5(2) . .
C11A C12A C15A 120.0(2) . .
C13A C12A C15A 121.5(2) . .
C14A C13A C12A 117.7(2) . .
N3A C14A C13A 123.7(2) . .
N4A C15A C12A 114.3(2) . .
O2A C16A N4A 122.7(2) . .
O2A C16A C17A 121.5(2) . .
N4A C16A C17A 115.8(2) . .
C18A C17A C18A 119.9(3) 59_465 .
C18A C17A C16A 117.1(2) 59_465 .
C18A C17A C16A 122.9(2) . .
C17A C18A C17A 120.1(3) 80_556 .
N3B Cu2 N3B 177.24(14) 51 .
N3B Cu2 N1B 89.54(9) 51 51
N3B Cu2 N1B 90.43(9) . 51
N3B Cu2 N1B 90.43(9) 51 .
N3B Cu2 N1B 89.54(9) . .
N1B Cu2 N1B 178.79(15) 51 .
N3B Cu2 O5B 91.38(7) 51 .
N3B Cu2 O5B 91.38(7) . .
N1B Cu2 O5B 90.60(7) 51 .
N1B Cu2 O5B 90.60(7) . .
C5B N1B C1B 117.8(2) . .
C5B N1B Cu2 122.70(17) . .
C1B N1B Cu2 119.33(18) . .
C7B N2B C6B 124.3(3) . .
C10B N3B C14B 118.3(2) . .
C10B N3B Cu2 121.58(16) . .
C14B N3B Cu2 120.12(18) . .
C16B N4B C15B 122.0(2) . .
O5B N6B O5B 180.000(2) . 94_465
O5B N6B O6B 89.3(3) . 48_564
O5B N6B O6B 90.7(3) 94_465 48_564
O5B N6B O6B 90.7(3) . .
O5B N6B O6B 89.3(3) 94_465 .
O6B N6B O6B 90.008(9) 48_564 .
O5B N6B O6B 90.7(3) . 51
O5B N6B O6B 89.3(3) 94_465 51
O6B N6B O6B 90.008(8) 48_564 51
O6B N6B O6B 178.7(5) . 51
O5B N6B O6B 89.3(3) . 94_465
O5B N6B O6B 90.7(3) 94_465 94_465
O6B N6B O6B 178.7(5) 48_564 94_465
O6B N6B O6B 90.008(7) . 94_465
O6B N6B O6B 90.007(8) 51 94_465
N6B O5B Cu2 180.0 . .
N1B C1B C2B 122.9(2) . .
C3B C2B C1B 118.6(2) . .
C4B C3B C2B 117.5(2) . .
C4B C3B C6B 120.9(2) . .
C2B C3B C6B 121.6(2) . .
C5B C4B C3B 119.7(2) . .
N1B C5B C4B 123.6(2) . .
N2B C6B C3B 113.5(2) . .
O1B C7B N2B 123.4(3) . .
O1B C7B C8B 119.6(3) . .
N2B C7B C8B 116.9(2) . .
C9B C8B C9B 119.8(2) . 59_465
C9B C8B C7B 118.0(2) . .
C9B C8B C7B 122.2(2) 59_465 .
C8B C9B C8B 120.2(2) . 80_556
N3B C10B C11B 121.8(2) . .
C12B C11B C10B 118.2(2) . .
C13B C12B C11B 118.6(2) . .
C13B C12B C15B 123.6(2) . .
C11B C12B C15B 117.8(2) . .
C14B C13B C12B 120.6(3) . .
N3B C14B C13B 122.5(2) . .
N4B C15B C12B 113.4(2) . .
O2B C16B N4B 123.9(2) . .
O2B C16B C17B 120.6(3) . .
N4B C16B C17B 115.5(2) . .
C18B C17B C18B 119.6(3) . 6_566
C18B C17B C16B 118.3(2) . .
C18B C17B C16B 122.1(2) 6_566 .
C17B C18B C17B 120.3(3) . 12_665
O1N N1N O3N 116.6(4) . .
O1N N1N O2N 121.9(4) . .
O3N N1N O2N 119.7(4) . .

loop_
_geom_bond_atom_site_label_1
_geom_bond_atom_site_label_2
_geom_bond_distance
_geom_bond_site_symmetry_2
Cu1 N1A 1.998(2) .
Cu1 N1A 1.998(2) 2_675
Cu1 N3A 2.036(2) 2_675
Cu1 N3A 2.036(2) .
Cu1 O5A 2.419(3) .
O1A C7A 1.240(3) .
O2A C16A 1.226(3) .
N1A C1A 1.320(4) .
N1A C5A 1.344(4) .
N2A C7A 1.340(4) .
N2A C6A 1.444(3) .
N3A C10A 1.330(4) .
N3A C14A 1.331(4) .
N4A C16A 1.330(4) .
N4A C15A 1.435(4) .
N6A O5A 1.082(3) 15_465
N6A O5A 1.082(3) .
N6A O6A 1.757(6) .
N6A O6A 1.757(6) 2_675
N6A O6A 1.757(6) 15_465
N6A O6A 1.757(6) 16_655
C1A C2A 1.386(4) .
C2A C3A 1.352(4) .
C3A C4A 1.385(4) .
C3A C6A 1.514(3) .
C4A C5A 1.355(4) .
C7A C8A 1.498(4) .
C8A C9A 1.368(4) .
C8A C9A 1.398(4) 78_566
C9A C8A 1.398(4) 60_664
C10A C11A 1.378(4) .
C11A C12A 1.370(3) .
C12A C13A 1.399(4) .
C12A C15A 1.523(3) .
C13A C14A 1.378(4) .
C16A C17A 1.515(4) .
C17A C18A 1.378(4) 59_465
C17A C18A 1.389(4) .
C18A C17A 1.378(4) 80_556
Cu2 N3B 2.0110(19) 51
Cu2 N3B 2.0110(19) .
Cu2 N1B 2.025(2) 51
Cu2 N1B 2.025(2) .
Cu2 O5B 2.439(3) .
O1B C7B 1.242(4) .
O2B C16B 1.240(3) .
N1B C5B 1.321(4) .
N1B C1B 1.324(4) .
N2B C7B 1.315(4) .
N2B C6B 1.445(3) .
N3B C10B 1.333(3) .
N3B C14B 1.345(4) .
N4B C16B 1.326(4) .
N4B C15B 1.459(3) .
N5B O3B 1.434(6) .
N6B O5B 1.112(3) .
N6B O5B 1.112(3) 94_465
N6B O6B 1.615(6) 48_564
N6B O6B 1.615(6) .
N6B O6B 1.615(6) 51
N6B O6B 1.615(6) 94_465
C1B C2B 1.403(4) .
C2B C3B 1.389(4) .
C3B C4B 1.382(4) .
C3B C6B 1.514(4) .
C4B C5B 1.374(4) .
C7B C8B 1.511(4) .
C8B C9B 1.383(4) .
C8B C9B 1.392(4) 59_465
C9B C8B 1.392(4) 80_556
C10B C11B 1.400(3) .
C11B C12B 1.389(3) .
C12B C13B 1.357(4) .
C12B C15B 1.505(3) .
C13B C14B 1.345(4) .
C16B C17B 1.508(4) .
C17B C18B 1.391(5) .
C17B C18B 1.400(4) 6_566
C18B C17B 1.400(4) 12_665
N1N O1N 1.242(4) .
N1N O3N 1.262(6) .
N1N O2N 1.276(5) .
